data_2228188
loop_
_publ_author_name
'Zhu, Peihua'
'Yu, Jiemei'
'Wang, Hongyan'
'Zhang, Chunlai'
'Wei, Qin'

_publ_section_title
;
 Bis{1-[(<i>o</i>-tolyl)iminomethyl]-2-naphtholato}copper(II)
;
_journal_coeditor_code ZS2057
_journal_issue 9
_journal_name_full 'Acta Crystallographica Section E'
_journal_page_first m1182
_journal_paper_doi 10.1107/S160053681003374X
_journal_volume 66
_journal_year 2010
_chemical_formula_iupac '[Cu (C18 H14 N O)2]'
_chemical_formula_moiety 'C36 H28 Cu N2 O2'
_chemical_formula_sum 'C36 H28 Cu N2 O2'
_chemical_formula_weight 584.14
_chemical_name_systematic
;
Bis{1-[(<i>o</i>-tolyl)iminomethyl]-2-naphtholato}copper(II)
;
_space_group_IT_number 14
_symmetry_cell_setting monoclinic
_symmetry_space_group_name_Hall '-P 2ybc'
_symmetry_space_group_name_H-M 'P 1 21/c 1'
_atom_sites_solution_hydrogens geom
_atom_sites_solution_primary direct
_atom_sites_solution_secondary difmap
_audit_creation_method SHELXL97
_cell_angle_alpha 90.00
_cell_angle_beta 95.775(2)
_cell_angle_gamma 90.00
_cell_formula_units_Z 2
_cell_length_a 7.39342(16)
_cell_length_b 22.0666(5)
_cell_length_c 8.74653(19)
_cell_measurement_reflns_used 3786
_cell_measurement_temperature 293(2)
_cell_measurement_theta_max 28.8613
_cell_measurement_theta_min 2.9131
_cell_volume 1419.73(5)
_computing_cell_refinement 'SAINT-Plus (Bruker, 2001)'
_computing_data_collection 'APEX2 (Bruker, 2004)'
_computing_data_reduction 'SAINT-Plus (Bruker, 2001)'
_computing_molecular_graphics 'SHELXTL (Sheldrick, 2008)'
_computing_publication_material 'SHELXTL (Sheldrick, 2008)'
_computing_structure_refinement 'SHELXL97 (Sheldrick, 2008)'
_computing_structure_solution 'SHELXS97 (Sheldrick, 2008)'
_diffrn_ambient_temperature 293(2)
_diffrn_measured_fraction_theta_full 0.992
_diffrn_measured_fraction_theta_max 0.992
_diffrn_measurement_device_type 'Bruker APEXII CCD area-detector'
_diffrn_measurement_method '\f and \w scans'
_diffrn_radiation_monochromator graphite
_diffrn_radiation_source 'fine-focus sealed tube'
_diffrn_radiation_type MoK\a
_diffrn_radiation_wavelength 0.71073
_diffrn_reflns_av_R_equivalents 0.0233
_diffrn_reflns_av_sigmaI/netI 0.0394
_diffrn_reflns_limit_h_max 9
_diffrn_reflns_limit_h_min -9
_diffrn_reflns_limit_k_max 26
_diffrn_reflns_limit_k_min -27
_diffrn_reflns_limit_l_max 10
_diffrn_reflns_limit_l_min -10
_diffrn_reflns_number 7361
_diffrn_reflns_theta_full 26.37
_diffrn_reflns_theta_max 26.37
_diffrn_reflns_theta_min 2.92
_diffrn_standards_number 0
_exptl_absorpt_coefficient_mu 0.805
_exptl_absorpt_correction_T_max 0.8956
_exptl_absorpt_correction_T_min 0.8621
_exptl_absorpt_correction_type multi-scan
_exptl_absorpt_process_details '(SADABS; Sheldrick, 2003)'
_exptl_crystal_colour red
_exptl_crystal_density_diffrn 1.366
_exptl_crystal_density_method 'not measured'
_exptl_crystal_description block
_exptl_crystal_F_000 606
_exptl_crystal_size_max 0.19
_exptl_crystal_size_mid 0.15
_exptl_crystal_size_min 0.14
_refine_diff_density_max 0.565
_refine_diff_density_min -1.036
_refine_ls_extinction_method none
_refine_ls_goodness_of_fit_ref 1.048
_refine_ls_hydrogen_treatment constr
_refine_ls_matrix_type full
_refine_ls_number_parameters 158
_refine_ls_number_reflns 2882
_refine_ls_number_restraints 0
_refine_ls_restrained_S_all 1.048
_refine_ls_R_factor_all 0.0568
_refine_ls_R_factor_gt 0.0374
_refine_ls_shift/su_max 0.000
_refine_ls_shift/su_mean 0.000
_refine_ls_structure_factor_coef Fsqd
_refine_ls_weighting_details 'calc w=1/[\s^2^(Fo^2^)+(0.0550P)^2^+] where P=(Fo^2^+2Fc^2^)/3'
_refine_ls_weighting_scheme calc
_refine_ls_wR_factor_gt 0.0941
_refine_ls_wR_factor_ref 0.0984
_reflns_number_gt 2058
_reflns_number_total 2882
_reflns_threshold_expression I>2\s(I)
_cod_data_source_file zs2057.cif
_cod_data_source_block I
_cod_original_sg_symbol_H-M 'P 21/c'
_cod_database_code 2228188
_cod_database_fobs_code 2228188

loop_
_symmetry_equiv_pos_as_xyz
'x, y, z'
'-x, y+1/2, -z+1/2'
'-x, -y, -z'
'x, -y-1/2, z-1/2'

loop_
_atom_site_type_symbol
_atom_site_label
_atom_site_fract_x
_atom_site_fract_y
_atom_site_fract_z
_atom_site_U_iso_or_equiv
_atom_site_adp_type
_atom_site_calc_flag
_atom_site_refinement_flags
_atom_site_occupancy
_atom_site_disorder_assembly
_atom_site_disorder_group
C C1 0.2037(3) 0.50730(10) -0.2657(3) 0.02945(14) Uani d . 1 . .
H H1 0.2543 0.5301 -0.3401 0.035 Uiso calc R 1 . .
C C2 0.1929(3) 0.44372(10) -0.2912(3) 0.02945(14) Uani d . 1 . .
C C3 0.1469(3) 0.40463(10) -0.1721(2) 0.02945(14) Uani d . 1 . .
C C4 0.1653(4) 0.34085(11) -0.1907(3) 0.0421(6) Uani d . 1 . .
H H4 0.1347 0.3151 -0.1132 0.051 Uiso calc R 1 . .
C C5 0.2260(4) 0.31703(11) -0.3183(3) 0.0435(6) Uani d . 1 . .
H H5 0.2372 0.2752 -0.3259 0.052 Uiso calc R 1 . .
C C6 0.2735(3) 0.35406(11) -0.4415(3) 0.0356(5) Uani d . 1 . .
C C7 0.3357(4) 0.32855(12) -0.5738(3) 0.0445(6) Uani d . 1 . .
H H7 0.3507 0.2868 -0.5792 0.053 Uiso calc R 1 . .
C C8 0.3746(4) 0.36357(13) -0.6944(3) 0.0505(7) Uani d . 1 . .
H H8 0.4166 0.3461 -0.7809 0.061 Uiso calc R 1 . .
C C9 0.3505(4) 0.42579(13) -0.6864(3) 0.0461(7) Uani d . 1 . .
H H9 0.3744 0.4498 -0.7693 0.055 Uiso calc R 1 . .
C C10 0.2922(3) 0.45262(12) -0.5584(3) 0.0388(6) Uani d . 1 . .
H H10 0.2783 0.4945 -0.5560 0.047 Uiso calc R 1 . .
C C11 0.2529(3) 0.41766(10) -0.4298(2) 0.0302(5) Uani d . 1 . .
C C12 0.1859(3) 0.60096(10) -0.1439(3) 0.0303(5) Uani d . 1 . .
C C13 0.1197(3) 0.63778(11) -0.2651(3) 0.0378(6) Uani d . 1 . .
H H13 0.0541 0.6209 -0.3510 0.045 Uiso calc R 1 . .
C C14 0.1508(4) 0.69953(12) -0.2586(3) 0.0508(7) Uani d . 1 . .
H H14 0.1067 0.7241 -0.3403 0.061 Uiso calc R 1 . .
C C15 0.2467(4) 0.72443(12) -0.1319(4) 0.0545(8) Uani d . 1 . .
H H15 0.2672 0.7660 -0.1272 0.065 Uiso calc R 1 . .
C C16 0.3128(4) 0.68777(12) -0.0114(3) 0.0476(7) Uani d . 1 . .
H H16 0.3790 0.7051 0.0736 0.057 Uiso calc R 1 . .
C C17 0.2832(3) 0.62580(10) -0.0135(3) 0.0351(6) Uani d . 1 . .
C C18 0.3561(4) 0.58665(14) 0.1189(3) 0.0566(8) Uani d . 1 . .
H H18B 0.2568 0.5702 0.1683 0.085 Uiso calc R 1 . .
H H18C 0.4319 0.6106 0.1913 0.085 Uiso calc R 1 . .
H H18A 0.4263 0.5542 0.0819 0.085 Uiso calc R 1 . .
Cu Cu1 0.0000 0.5000 0.0000 0.02945(14) Uani d S 1 . .
N N1 0.1508(2) 0.53716(8) -0.1497(2) 0.02945(14) Uani d . 1 . .
O O1 0.0924(2) 0.42288(7) -0.04412(16) 0.02945(14) Uani d . 1 . .

loop_
_atom_site_aniso_label
_atom_site_aniso_U_11
_atom_site_aniso_U_22
_atom_site_aniso_U_33
_atom_site_aniso_U_12
_atom_site_aniso_U_13
_atom_site_aniso_U_23
C1 0.0365(2) 0.0225(2) 0.0305(2) -0.00170(16) 0.00937(14) 0.00038(15)
C2 0.0365(2) 0.0225(2) 0.0305(2) -0.00170(16) 0.00937(14) 0.00038(15)
C3 0.0365(2) 0.0225(2) 0.0305(2) -0.00170(16) 0.00937(14) 0.00038(15)
C4 0.0585(17) 0.0235(14) 0.0460(15) -0.0007(11) 0.0133(13) 0.0053(11)
C5 0.0587(17) 0.0217(13) 0.0508(15) 0.0025(11) 0.0088(13) -0.0033(11)
C6 0.0369(13) 0.0305(13) 0.0391(13) 0.0013(10) 0.0024(10) -0.0061(11)
C7 0.0505(16) 0.0339(15) 0.0503(16) 0.0067(12) 0.0107(13) -0.0111(12)
C8 0.0533(17) 0.0545(19) 0.0459(15) 0.0017(14) 0.0149(13) -0.0147(14)
C9 0.0548(16) 0.0491(18) 0.0363(14) -0.0036(13) 0.0139(12) -0.0027(12)
C10 0.0470(14) 0.0310(14) 0.0386(14) -0.0029(11) 0.0063(11) -0.0023(11)
C11 0.0308(12) 0.0274(12) 0.0322(12) -0.0015(10) 0.0020(9) -0.0029(10)
C12 0.0325(12) 0.0227(12) 0.0372(13) -0.0031(9) 0.0112(10) -0.0017(10)
C13 0.0453(14) 0.0309(13) 0.0379(13) -0.0020(11) 0.0071(11) 0.0032(11)
C14 0.0634(19) 0.0299(15) 0.0612(19) 0.0050(13) 0.0162(15) 0.0140(14)
C15 0.069(2) 0.0215(14) 0.076(2) -0.0047(13) 0.0246(17) -0.0030(14)
C16 0.0535(17) 0.0347(15) 0.0563(17) -0.0109(12) 0.0137(13) -0.0147(13)
C17 0.0352(13) 0.0311(14) 0.0399(13) -0.0042(10) 0.0086(11) -0.0050(11)
C18 0.0590(18) 0.0554(19) 0.0512(17) -0.0095(15) -0.0150(14) 0.0007(15)
Cu1 0.0365(2) 0.0225(2) 0.0305(2) -0.00170(16) 0.00937(14) 0.00038(15)
N1 0.0365(2) 0.0225(2) 0.0305(2) -0.00170(16) 0.00937(14) 0.00038(15)
O1 0.0365(2) 0.0225(2) 0.0305(2) -0.00170(16) 0.00937(14) 0.00038(15)

loop_
_atom_type_symbol
_atom_type_description
_atom_type_scat_dispersion_real
_atom_type_scat_dispersion_imag
_atom_type_scat_source
C C 0.0033 0.0016 'International Tables Vol C Tables 4.2.6.8 and 6.1.1.4'
H H 0.0000 0.0000 'International Tables Vol C Tables 4.2.6.8 and 6.1.1.4'
Cu Cu 0.3201 1.2651 'International Tables Vol C Tables 4.2.6.8 and 6.1.1.4'
N N 0.0061 0.0033 'International Tables Vol C Tables 4.2.6.8 and 6.1.1.4'
O O 0.0106 0.0060 'International Tables Vol C Tables 4.2.6.8 and 6.1.1.4'

loop_
_geom_angle_atom_site_label_1
_geom_angle_atom_site_label_2
_geom_angle_atom_site_label_3
_geom_angle_site_symmetry_1
_geom_angle_site_symmetry_3
_geom_angle
_geom_angle_publ_flag
N1 C1 C2 . . 127.2(2) ?
N1 C1 H1 . . 116.4 ?
C2 C1 H1 . . 116.4 ?
C3 C2 C1 . . 119.9(2) ?
C3 C2 C11 . . 119.2(2) ?
C1 C2 C11 . . 120.33(19) ?
O1 C3 C2 . . 124.4(2) ?
O1 C3 C4 . . 116.62(19) ?
C2 C3 C4 . . 119.0(2) ?
C5 C4 C3 . . 121.4(2) ?
C5 C4 H4 . . 119.3 ?
C3 C4 H4 . . 119.3 ?
C4 C5 C6 . . 122.0(2) ?
C4 C5 H5 . . 119.0 ?
C6 C5 H5 . . 119.0 ?
C7 C6 C11 . . 120.2(2) ?
C7 C6 C5 . . 121.3(2) ?
C11 C6 C5 . . 118.5(2) ?
C8 C7 C6 . . 121.5(2) ?
C8 C7 H7 . . 119.2 ?
C6 C7 H7 . . 119.2 ?
C7 C8 C9 . . 119.0(2) ?
C7 C8 H8 . . 120.5 ?
C9 C8 H8 . . 120.5 ?
C10 C9 C8 . . 121.4(2) ?
C10 C9 H9 . . 119.3 ?
C8 C9 H9 . . 119.3 ?
C9 C10 C11 . . 121.2(2) ?
C9 C10 H10 . . 119.4 ?
C11 C10 H10 . . 119.4 ?
C6 C11 C10 . . 116.8(2) ?
C6 C11 C2 . . 119.8(2) ?
C10 C11 C2 . . 123.5(2) ?
C13 C12 C17 . . 120.5(2) ?
C13 C12 N1 . . 120.1(2) ?
C17 C12 N1 . . 119.4(2) ?
C14 C13 C12 . . 120.2(2) ?
C14 C13 H13 . . 119.9 ?
C12 C13 H13 . . 119.9 ?
C15 C14 C13 . . 120.0(3) ?
C15 C14 H14 . . 120.0 ?
C13 C14 H14 . . 120.0 ?
C14 C15 C16 . . 119.9(3) ?
C14 C15 H15 . . 120.1 ?
C16 C15 H15 . . 120.1 ?
C15 C16 C17 . . 121.7(3) ?
C15 C16 H16 . . 119.2 ?
C17 C16 H16 . . 119.1 ?
C16 C17 C12 . . 117.8(2) ?
C16 C17 C18 . . 120.9(2) ?
C12 C17 C18 . . 121.3(2) ?
C17 C18 H18B . . 109.5 ?
C17 C18 H18C . . 109.5 ?
H18B C18 H18C . . 109.5 ?
C17 C18 H18A . . 109.5 ?
H18B C18 H18A . . 109.5 ?
H18C C18 H18A . . 109.5 ?
O1 Cu1 O1 3_565 . 180.0 ?
O1 Cu1 N1 3_565 . 90.07(7) ?
O1 Cu1 N1 . . 89.93(7) ?
O1 Cu1 N1 3_565 3_565 89.93(7) ?
O1 Cu1 N1 . 3_565 90.07(7) ?
N1 Cu1 N1 . 3_565 180.00(9) ?
C1 N1 C12 . . 117.21(18) ?
C1 N1 Cu1 . . 122.60(15) ?
C12 N1 Cu1 . . 119.73(13) ?
C3 O1 Cu1 . . 127.52(14) ?

loop_
_geom_bond_atom_site_label_1
_geom_bond_atom_site_label_2
_geom_bond_site_symmetry_2
_geom_bond_distance
_geom_bond_publ_flag
C1 N1 . 1.303(3) ?
C1 C2 . 1.422(3) ?
C1 H1 . 0.9300 ?
C2 C3 . 1.420(3) ?
C2 C11 . 1.452(3) ?
C3 O1 . 1.292(2) ?
C3 C4 . 1.425(3) ?
C4 C5 . 1.351(3) ?
C4 H4 . 0.9300 ?
C5 C6 . 1.424(3) ?
C5 H5 . 0.9300 ?
C6 C7 . 1.406(3) ?
C6 C11 . 1.417(3) ?
C7 C8 . 1.361(4) ?
C7 H7 . 0.9300 ?
C8 C9 . 1.387(4) ?
C8 H8 . 0.9300 ?
C9 C10 . 1.374(3) ?
C9 H9 . 0.9300 ?
C10 C11 . 1.417(3) ?
C10 H10 . 0.9300 ?
C12 C13 . 1.385(3) ?
C12 C17 . 1.398(3) ?
C12 N1 . 1.432(3) ?
C13 C14 . 1.382(3) ?
C13 H13 . 0.9300 ?
C14 C15 . 1.369(4) ?
C14 H14 . 0.9300 ?
C15 C16 . 1.379(4) ?
C15 H15 . 0.9300 ?
C16 C17 . 1.385(3) ?
C16 H16 . 0.9300 ?
C17 C18 . 1.501(4) ?
C18 H18B . 0.9600 ?
C18 H18C . 0.9600 ?
C18 H18A . 0.9600 ?
Cu1 O1 3_565 1.8881(15) ?
Cu1 O1 . 1.8881(15) ?
Cu1 N1 . 1.9804(17) ?
Cu1 N1 3_565 1.9804(17) ?

loop_
_geom_torsion_atom_site_label_1
_geom_torsion_atom_site_label_2
_geom_torsion_atom_site_label_3
_geom_torsion_atom_site_label_4
_geom_torsion_site_symmetry_1
_geom_torsion_site_symmetry_2
_geom_torsion_site_symmetry_3
_geom_torsion_site_symmetry_4
_geom_torsion
_geom_torsion_publ_flag
N1 C1 C2 C3 . . . . -10.7(4) ?
N1 C1 C2 C11 . . . . 178.0(2) ?
C1 C2 C3 O1 . . . . 8.4(3) ?
C11 C2 C3 O1 . . . . 179.9(2) ?
C1 C2 C3 C4 . . . . -170.0(2) ?
C11 C2 C3 C4 . . . . 1.5(3) ?
O1 C3 C4 C5 . . . . -178.2(2) ?
C2 C3 C4 C5 . . . . 0.3(4) ?
C3 C4 C5 C6 . . . . -0.5(4) ?
C4 C5 C6 C7 . . . . -179.7(2) ?
C4 C5 C6 C11 . . . . -1.1(4) ?
C11 C6 C7 C8 . . . . -1.1(4) ?
C5 C6 C7 C8 . . . . 177.4(3) ?
C6 C7 C8 C9 . . . . -0.5(4) ?
C7 C8 C9 C10 . . . . 1.4(4) ?
C8 C9 C10 C11 . . . . -0.5(4) ?
C7 C6 C11 C10 . . . . 1.9(3) ?
C5 C6 C11 C10 . . . . -176.7(2) ?
C7 C6 C11 C2 . . . . -178.5(2) ?
C5 C6 C11 C2 . . . . 2.9(3) ?
C9 C10 C11 C6 . . . . -1.1(3) ?
C9 C10 C11 C2 . . . . 179.3(2) ?
C3 C2 C11 C6 . . . . -3.1(3) ?
C1 C2 C11 C6 . . . . 168.3(2) ?
C3 C2 C11 C10 . . . . 176.4(2) ?
C1 C2 C11 C10 . . . . -12.2(3) ?
C17 C12 C13 C14 . . . . 0.6(4) ?
N1 C12 C13 C14 . . . . 178.9(2) ?
C12 C13 C14 C15 . . . . -0.3(4) ?
C13 C14 C15 C16 . . . . 0.4(4) ?
C14 C15 C16 C17 . . . . -0.8(4) ?
C15 C16 C17 C12 . . . . 1.0(4) ?
C15 C16 C17 C18 . . . . -179.9(2) ?
C13 C12 C17 C16 . . . . -0.9(3) ?
N1 C12 C17 C16 . . . . -179.3(2) ?
C13 C12 C17 C18 . . . . -180.0(2) ?
N1 C12 C17 C18 . . . . 1.7(3) ?
C2 C1 N1 C12 . . . . 176.2(2) ?
C2 C1 N1 Cu1 . . . . -11.6(3) ?
C13 C12 N1 C1 . . . . 57.1(3) ?
C17 C12 N1 C1 . . . . -124.5(2) ?
C13 C12 N1 Cu1 . . . . -115.3(2) ?
C17 C12 N1 Cu1 . . . . 63.1(2) ?
O1 Cu1 N1 C1 3_565 . . . -154.08(18) ?
O1 Cu1 N1 C1 . . . . 25.92(18) ?
O1 Cu1 N1 C12 3_565 . . . 17.91(16) ?
O1 Cu1 N1 C12 . . . . -162.09(16) ?
C2 C3 O1 Cu1 . . . . 17.7(3) ?
C4 C3 O1 Cu1 . . . . -163.90(16) ?
N1 Cu1 O1 C3 . . . . -29.77(18) ?
N1 Cu1 O1 C3 3_565 . . . 150.23(18) ?
